data_4108480
loop_
_publ_author_name
'Sun-Liang Cui'
'Jing Wang'
'Yan-Guang Wang'

_publ_section_title
;
 Synthesis of Indoles via Domino Reaction of N-Aryl Amides and Ethyl
 Diazoacetate
;
_journal_name_full 'Journal of the American Chemical Society'
_journal_page_first 13526
_journal_page_last 13527
_journal_paper_doi 10.1021/ja805706r
_journal_volume 130
_journal_year 2008
_chemical_formula_moiety 'C17 H23 N O2 '
_chemical_formula_sum 'C17 H23 N O2'
_chemical_formula_weight 273.37
_space_group_IT_number 14
_symmetry_cell_setting monoclinic
_symmetry_Int_Tables_number 14
_symmetry_space_group_name_Hall '-P 2yn'
_symmetry_space_group_name_H-M 'P 1 21/n 1'
_cell_angle_alpha 90.0000
_cell_angle_beta 102.4447(15)
_cell_angle_gamma 90.0000
_cell_formula_units_Z 4
_cell_length_a 10.1372(7)
_cell_length_b 15.7721(12)
_cell_length_c 10.5998(6)
_cell_measurement_reflns_used 8064
_cell_measurement_temperature 296(1)
_cell_measurement_theta_max 27.4
_cell_measurement_theta_min 3.3
_cell_volume 1654.93(19)
_computing_cell_refinement PROCESS-AUTO
_computing_data_collection PROCESS-AUTO
_computing_data_reduction CrystalStructure
_computing_publication_material 'CrystalStructure 3.7.0'
_computing_structure_refinement CRYSTALS
_computing_structure_solution SIR97
_diffrn_detector_area_resol_mean 10.00
_diffrn_measured_fraction_theta_full 0.983
_diffrn_measured_fraction_theta_max 0.983
_diffrn_measurement_device_type 'Rigaku RAXIS-RAPID'
_diffrn_measurement_method \w
_diffrn_radiation_type 'Mo K\a'
_diffrn_radiation_wavelength 0.71075
_diffrn_reflns_av_R_equivalents 0.036
_diffrn_reflns_limit_h_max 11
_diffrn_reflns_limit_h_min -13
_diffrn_reflns_limit_k_max 20
_diffrn_reflns_limit_k_min -20
_diffrn_reflns_limit_l_max 13
_diffrn_reflns_limit_l_min -13
_diffrn_reflns_number 15051
_diffrn_reflns_theta_full 27.46
_diffrn_reflns_theta_max 27.46
_exptl_absorpt_coefficient_mu 0.071
_exptl_absorpt_correction_T_max 0.987
_exptl_absorpt_correction_T_min 0.955
_exptl_absorpt_correction_type multi-scan
_exptl_absorpt_process_details
;
    Higashi, T. (1995). Program for Absorption Correction.
    Rigaku Corporation, Tokyo, Japan.
;
_exptl_crystal_colour colorless
_exptl_crystal_density_diffrn 1.097
_exptl_crystal_description platelet
_exptl_crystal_F_000 592.00
_exptl_crystal_size_max 0.60
_exptl_crystal_size_mid 0.57
_exptl_crystal_size_min 0.18
_refine_diff_density_max 0.52
_refine_diff_density_min -0.42
_refine_ls_extinction_coef 2105(84)
_refine_ls_extinction_method 'Larson (1970) Crystallographic Computing eq. 22'
_refine_ls_goodness_of_fit_ref 1.000
_refine_ls_hydrogen_treatment constr
_refine_ls_number_parameters 182
_refine_ls_number_reflns 3725
_refine_ls_R_factor_gt 0.0601
_refine_ls_shift/su_max 0.0000
_refine_ls_structure_factor_coef Fsqd
_refine_ls_weighting_details 'w = 1/[0.0002Fo^2^ + 3.6000\s(Fo^2^)]/(4Fo^2^)'
_refine_ls_weighting_scheme calc
_refine_ls_wR_factor_ref 0.1395
_reflns_number_gt 1491
_reflns_number_total 3725
_reflns_threshold_expression F^2^>2.0\s(F^2^)
_cod_data_source_file ja805706r_si_002.cif
_cod_data_source_block '_cs0221-1'
_cod_original_formula_sum 'C17 H23 N O2 '
_cod_database_code 4108480

loop_
_symmetry_equiv_pos_site_id
_symmetry_equiv_pos_as_xyz
1 +X,+Y,+Z
2 1/2-X,1/2+Y,1/2-Z
3 -X,-Y,-Z
4 1/2+X,1/2-Y,1/2+Z

loop_
_atom_site_label
_atom_site_type_symbol
_atom_site_fract_x
_atom_site_fract_y
_atom_site_fract_z
_atom_site_U_iso_or_equiv
_atom_site_adp_type
_atom_site_occupancy
_atom_site_symmetry_multiplicity
_atom_site_calc_flag
_atom_site_refinement_flags
O1 O 0.33334(19) 0.35798(12) 0.40107(17) 0.0870(7) Uani 1.00 1 d .
O2 O 0.41802(19) 0.41538(12) 0.59327(17) 0.0767(6) Uani 1.00 1 d .
N1 N 0.6373(2) 0.19061(14) 0.67089(17) 0.0603(7) Uani 1.00 1 d .
C2 C 0.6060(2) 0.15517(18) 0.5481(2) 0.0560(8) Uani 1.00 1 d .
C3 C 0.6479(2) 0.0789(2) 0.5058(2) 0.0650(9) Uani 1.00 1 d .
C4 C 0.5973(2) 0.0606(2) 0.3763(2) 0.0744(11) Uani 1.00 1 d .
C5 C 0.5110(2) 0.1149(2) 0.2930(2) 0.0724(10) Uani 1.00 1 d .
C6 C 0.4716(2) 0.1901(2) 0.3382(2) 0.0666(9) Uani 1.00 1 d .
C7 C 0.5183(2) 0.21122(18) 0.4697(2) 0.0563(8) Uani 1.00 1 d .
C8 C 0.4978(2) 0.28181(18) 0.5498(2) 0.0549(8) Uani 1.00 1 d .
C9 C 0.5731(2) 0.26605(19) 0.6725(2) 0.0556(8) Uani 1.00 1 d .
C10 C 0.7408(3) 0.01969(19) 0.5937(2) 0.0902(11) Uani 1.00 1 d .
C11 C 0.4603(3) 0.0903(2) 0.1532(2) 0.1151(14) Uani 1.00 1 d .
C12 C 0.4097(2) 0.3528(2) 0.5065(2) 0.0628(9) Uani 1.00 1 d .
C13 C 0.3289(2) 0.4871(2) 0.5587(2) 0.0900(12) Uani 1.00 1 d .
C14 C 0.3565(3) 0.5464(2) 0.6719(3) 0.1141(14) Uani 1.00 1 d .
C15 C 0.5903(2) 0.31188(18) 0.7987(2) 0.0637(8) Uani 1.00 1 d .
C16 C 0.5122(3) 0.2733(2) 0.8928(2) 0.0948(13) Uani 1.00 1 d .
C17 C 0.5451(4) 0.3229(2) 1.0192(2) 0.1053(18) Uani 1.00 1 d .
C18 C 0.3684(4) 0.2661(2) 0.8428(3) 0.114(2) Uani 1.00 1 d .
H1 H 0.6901 0.1679 0.7367 0.072 Uiso 1.00 1 c R
H4 H 0.6221 0.0097 0.3436 0.089 Uiso 1.00 1 c R
H6 H 0.4147 0.2268 0.2829 0.080 Uiso 1.00 1 c R
H16 H 0.5469 0.2157 0.9121 0.114 Uiso 1.00 1 c R
H101 H 0.7517 -0.0314 0.5478 0.108 Uiso 1.00 1 c R
H102 H 0.8271 0.0463 0.6228 0.108 Uiso 1.00 1 c R
H103 H 0.7029 0.0062 0.6668 0.108 Uiso 1.00 1 c R
H111 H 0.4317 0.0321 0.1483 0.138 Uiso 1.00 1 c R
H112 H 0.5316 0.0972 0.1073 0.138 Uiso 1.00 1 c R
H113 H 0.3854 0.1258 0.1151 0.138 Uiso 1.00 1 c R
H131 H 0.2355 0.4686 0.5414 0.108 Uiso 1.00 1 c R
H132 H 0.3473 0.5150 0.4828 0.108 Uiso 1.00 1 c R
H141 H 0.3325 0.5194 0.7450 0.137 Uiso 1.00 1 c R
H142 H 0.3039 0.5970 0.6507 0.137 Uiso 1.00 1 c R
H143 H 0.4508 0.5607 0.6925 0.137 Uiso 1.00 1 c R
H151 H 0.5599 0.3698 0.7811 0.076 Uiso 1.00 1 c R
H152 H 0.6856 0.3117 0.8397 0.076 Uiso 1.00 1 c R
H161 H 0.3259 0.2459 0.9097 0.182 Uiso 1.00 1 c R
H162 H 0.3322 0.3207 0.8137 0.182 Uiso 1.00 1 c R
H163 H 0.3516 0.2270 0.7718 0.182 Uiso 1.00 1 c R
H171 H 0.6388 0.3157 1.0590 0.175 Uiso 1.00 1 c R
H172 H 0.4905 0.3023 1.0762 0.175 Uiso 1.00 1 c R
H173 H 0.5265 0.3820 1.0018 0.175 Uiso 1.00 1 c R

loop_
_atom_site_aniso_label
_atom_site_aniso_U_11
_atom_site_aniso_U_22
_atom_site_aniso_U_33
_atom_site_aniso_U_12
_atom_site_aniso_U_13
_atom_site_aniso_U_23
O1 0.0882(14) 0.0843(16) 0.0693(11) 0.0059(12) -0.0256(10) 0.0034(11)
O2 0.0830(14) 0.0671(15) 0.0710(12) 0.0184(12) -0.0032(9) -0.0025(11)
N1 0.0619(14) 0.0635(17) 0.0494(12) 0.0038(13) -0.0018(9) 0.0025(11)
C2 0.0531(16) 0.060(2) 0.0531(14) -0.0065(15) 0.0079(12) -0.0027(15)
C3 0.0592(18) 0.063(2) 0.0735(18) -0.0022(17) 0.0152(14) -0.0011(17)
C4 0.078(2) 0.069(2) 0.080(2) -0.0071(18) 0.0260(16) -0.0158(17)
C5 0.075(2) 0.084(2) 0.0585(17) -0.016(2) 0.0143(15) -0.0138(18)
C6 0.0670(19) 0.078(2) 0.0524(15) -0.0085(17) 0.0062(13) -0.0001(15)
C7 0.0519(16) 0.065(2) 0.0496(14) -0.0063(15) 0.0047(12) 0.0028(14)
C8 0.0546(15) 0.0564(19) 0.0485(13) 0.0012(15) -0.0005(12) 0.0016(13)
C9 0.0526(16) 0.058(2) 0.0527(15) -0.0001(15) 0.0043(12) -0.0016(13)
C10 0.094(2) 0.071(2) 0.105(2) 0.013(2) 0.0195(18) 0.0010(19)
C11 0.136(3) 0.131(3) 0.074(2) -0.015(2) 0.0137(18) -0.030(2)
C12 0.0602(17) 0.066(2) 0.0576(16) -0.0051(17) 0.0019(14) 0.0037(16)
C13 0.080(2) 0.076(2) 0.108(2) 0.025(2) 0.0064(17) 0.010(2)
C14 0.133(3) 0.084(2) 0.128(2) 0.030(2) 0.034(2) -0.010(2)
C15 0.0642(17) 0.065(2) 0.0553(14) 0.0032(16) -0.0022(12) -0.0036(14)
C16 0.120(2) 0.098(3) 0.0754(19) -0.023(2) 0.041(2) -0.0154(19)
C17 0.134(4) 0.113(3) 0.078(2) -0.025(3) 0.042(2) -0.024(2)
C18 0.122(3) 0.127(5) 0.101(3) -0.030(3) 0.042(2) -0.024(3)

loop_
_atom_type_symbol
_atom_type_description
_atom_type_scat_dispersion_real
_atom_type_scat_dispersion_imag
_atom_type_scat_source
C C 0.003 0.002
;
International Tables for Crystallography
(1992, Vol. C, Tables 4.2.6.8 and 6.1.1.4)
;
H H 0.000 0.000
;
International Tables for Crystallography
(1992, Vol. C, Table 6.1.1.4)
;
O O 0.011 0.006
;
International Tables for Crystallography
(1992, Vol. C, Tables 4.2.6.8 and 6.1.1.4)
;
N N 0.006 0.003
;
International Tables for Crystallography
(1992, Vol. C, Tables 4.2.6.8 and 6.1.1.4)
;

loop_
_geom_angle_atom_site_label_1
_geom_angle_atom_site_label_2
_geom_angle_atom_site_label_3
_geom_angle
C12 O2 C13 117.3(2)
C2 N1 C9 110.52(18)
N1 C2 C3 129.0(2)
N1 C2 C7 106.9(2)
C3 C2 C7 124.0(2)
C2 C3 C4 115.3(2)
C2 C3 C10 122.4(2)
C4 C3 C10 122.2(2)
C3 C4 C5 123.0(2)
C4 C5 C6 120.0(2)
C4 C5 C11 119.8(2)
C6 C5 C11 120.2(2)
C5 C6 C7 119.2(2)
C2 C7 C6 118.3(2)
C2 C7 C8 107.04(19)
C6 C7 C8 134.7(2)
C7 C8 C9 107.1(2)
C7 C8 C12 124.7(2)
C9 C8 C12 128.1(2)
N1 C9 C8 108.4(2)
N1 C9 C15 118.05(19)
C8 C9 C15 133.5(2)
O1 C12 O2 120.9(2)
O1 C12 C8 124.8(2)
O2 C12 C8 114.2(2)
O2 C13 C14 106.7(2)
C9 C15 C16 114.5(2)
C15 C16 C17 108.9(2)
C15 C16 C18 114.6(2)
C17 C16 C18 112.0(3)
C2 N1 H1 124.7
C9 N1 H1 124.7
C3 C4 H4 118.5
C5 C4 H4 118.5
C5 C6 H6 120.4
C7 C6 H6 120.4
C3 C10 H101 109.5
C3 C10 H102 109.5
C3 C10 H103 109.5
H101 C10 H102 109.5
H101 C10 H103 109.5
H102 C10 H103 109.5
C5 C11 H111 109.5
C5 C11 H112 109.5
C5 C11 H113 109.5
H111 C11 H112 109.5
H111 C11 H113 109.5
H112 C11 H113 109.5
O2 C13 H131 110.2
O2 C13 H132 110.2
C14 C13 H131 110.2
C14 C13 H132 110.2
H131 C13 H132 109.5
C13 C14 H141 109.5
C13 C14 H142 109.5
C13 C14 H143 109.5
H141 C14 H142 109.5
H141 C14 H143 109.5
H142 C14 H143 109.5
C9 C15 H151 108.2
C9 C15 H152 108.2
C16 C15 H151 108.2
C16 C15 H152 108.2
H151 C15 H152 109.5
C15 C16 H16 107.0
C17 C16 H16 107.0
C18 C16 H16 107.0
C16 C17 H171 109.5
C16 C17 H172 109.5
C16 C17 H173 109.4
H171 C17 H172 109.5
H171 C17 H173 109.5
H172 C17 H173 109.4
C16 C18 H161 109.5
C16 C18 H162 109.4
C16 C18 H163 109.4
H161 C18 H162 109.5
H161 C18 H163 109.5
H162 C18 H163 109.5

loop_
_geom_bond_atom_site_label_1
_geom_bond_atom_site_label_2
_geom_bond_distance
O1 C12 1.217(2)
O2 C12 1.340(3)
O2 C13 1.444(3)
N1 C2 1.389(3)
N1 C9 1.358(3)
C2 C3 1.382(4)
C2 C7 1.394(3)
C3 C4 1.388(3)
C3 C10 1.500(3)
C4 C5 1.395(4)
C5 C6 1.370(4)
C5 C11 1.512(3)
C6 C7 1.411(3)
C7 C8 1.442(3)
C8 C9 1.382(2)
C8 C12 1.444(4)
C9 C15 1.497(3)
C13 C14 1.500(4)
C15 C16 1.527(4)
C16 C17 1.525(4)
C16 C18 1.445(5)
N1 H1 0.860
C4 H4 0.930
C6 H6 0.930
C10 H101 0.960
C10 H102 0.960
C10 H103 0.960
C11 H111 0.960
C11 H112 0.960
C11 H113 0.960
C13 H131 0.970
C13 H132 0.970
C14 H141 0.960
C14 H142 0.960
C14 H143 0.960
C15 H151 0.970
C15 H152 0.970
C16 H16 0.980
C17 H171 0.960
C17 H172 0.960
C17 H173 0.960
C18 H161 0.960
C18 H162 0.960
C18 H163 0.960

loop_
_geom_torsion_atom_site_label_1
_geom_torsion_atom_site_label_2
_geom_torsion_atom_site_label_3
_geom_torsion_atom_site_label_4
_geom_torsion
C12 O2 C13 C14 179.0(2)
C13 O2 C12 O1 2.6(4)
C13 O2 C12 C8 -177.6(2)
C2 N1 C9 C8 -0.0(2)
C2 N1 C9 C15 177.4(2)
C9 N1 C2 C3 -178.9(2)
C9 N1 C2 C7 0.1(2)
N1 C2 C3 C4 179.2(2)
N1 C2 C3 C10 -0.3(4)
N1 C2 C7 C6 179.5(2)
N1 C2 C7 C8 -0.1(2)
C3 C2 C7 C6 -1.5(4)
C3 C2 C7 C8 179.0(2)
C7 C2 C3 C4 0.5(4)
C7 C2 C3 C10 -179.0(2)
C2 C3 C4 C5 0.6(4)
C10 C3 C4 C5 -179.9(2)
C3 C4 C5 C6 -0.5(4)
C3 C4 C5 C11 180.0(2)
C4 C5 C6 C7 -0.5(4)
C11 C5 C6 C7 178.9(2)
C5 C6 C7 C2 1.5(4)
C5 C6 C7 C8 -179.1(3)
C2 C7 C8 C9 0.0(2)
C2 C7 C8 C12 -177.8(2)
C6 C7 C8 C9 -179.4(3)
C6 C7 C8 C12 2.8(5)
C7 C8 C9 N1 0.0(2)
C7 C8 C9 C15 -176.9(2)
C7 C8 C12 O1 6.9(4)
C7 C8 C12 O2 -172.9(2)
C9 C8 C12 O1 -170.5(2)
C9 C8 C12 O2 9.8(4)
C12 C8 C9 N1 177.7(2)
C12 C8 C9 C15 0.8(5)
N1 C9 C15 C16 -74.2(3)
C8 C9 C15 C16 102.4(3)
C9 C15 C16 C17 176.8(2)
C9 C15 C16 C18 -56.9(3)
